data_4118551
loop_
_publ_author_name
'Daniel L. M. Suess'
'Charlene Tsay'
'Jonas C. Peters'

_publ_section_title
;
 Dihydrogen Binding to Isostructural S=1/2 and S= 0 Cobalt Complexes
;
_journal_name_full 'Journal of the American Chemical Society'
_journal_page_first 14158
_journal_page_last 14164
_journal_paper_doi 10.1021/ja305248f
_journal_volume 134
_journal_year 2012
_chemical_formula_moiety 'C36 H56 B Co P3'
_chemical_formula_sum 'C36 H54 B Co P3'
_chemical_formula_weight 649.44
_chemical_name_common (TPB)Co(H2)
_chemical_name_systematic
; 
 ? 
;
_space_group_IT_number 2
_symmetry_cell_setting triclinic
_symmetry_space_group_name_Hall '-P 1'
_symmetry_space_group_name_H-M 'P -1'
_atom_sites_solution_hydrogens geom
_atom_sites_solution_primary direct
_atom_sites_solution_secondary difmap
_audit_creation_method SHELXL-97
_cell_angle_alpha 91.474(2)
_cell_angle_beta 101.653(2)
_cell_angle_gamma 118.930(2)
_cell_formula_units_Z 2
_cell_length_a 10.8535(5)
_cell_length_b 11.2160(5)
_cell_length_c 16.7367(8)
_cell_measurement_reflns_used 9880
_cell_measurement_temperature 100(2)
_cell_measurement_theta_max 37.70
_cell_measurement_theta_min 2.21
_cell_volume 1728.21(14)
_computing_cell_refinement 'SAINT-Plus v7.66A (Bruker-AXS, 2009)'
_computing_data_collection 'APEX2 v2010.7-0 (Bruker-AXS, 2010)'
_computing_data_reduction 'SAINT-Plus v7.66A (Bruker-AXS, 2009)'
_computing_molecular_graphics 'Bruker SHELXTL'
_computing_publication_material 'Bruker SHELXTL'
_computing_structure_refinement 'SHELXL-97 (Sheldrick, 2008)'
_computing_structure_solution 'SHELXS-97 (Sheldrick, 2008)'
_diffrn_ambient_temperature 100(2)
_diffrn_detector_area_resol_mean 8.3
_diffrn_measured_fraction_theta_full 0.999
_diffrn_measured_fraction_theta_max 0.999
_diffrn_measurement_device_type 'Bruker KAPPA APEX II'
_diffrn_measurement_method '\w and \f scans'
_diffrn_radiation_monochromator graphite
_diffrn_radiation_source 'fine-focus sealed tube'
_diffrn_radiation_type MoK\a
_diffrn_radiation_wavelength 0.71073
_diffrn_reflns_av_R_equivalents 0.0323
_diffrn_reflns_av_sigmaI/netI 0.0302
_diffrn_reflns_limit_h_max 18
_diffrn_reflns_limit_h_min -17
_diffrn_reflns_limit_k_max 18
_diffrn_reflns_limit_k_min -18
_diffrn_reflns_limit_l_max 27
_diffrn_reflns_limit_l_min -27
_diffrn_reflns_number 82992
_diffrn_reflns_theta_full 36.33
_diffrn_reflns_theta_max 36.33
_diffrn_reflns_theta_min 2.10
_exptl_absorpt_coefficient_mu 0.659
_exptl_absorpt_correction_T_max 0.9678
_exptl_absorpt_correction_T_min 0.7926
_exptl_absorpt_correction_type multi-scan
_exptl_absorpt_process_details 'SADABS v2008/1 (Bruker-AXS, 2008)'
_exptl_crystal_colour yellow
_exptl_crystal_density_diffrn 1.248
_exptl_crystal_description plate
_exptl_crystal_F_000 694
_exptl_crystal_size_max 0.37
_exptl_crystal_size_mid 0.26
_exptl_crystal_size_min 0.05
_refine_diff_density_max 1.468
_refine_diff_density_min -0.515
_refine_diff_density_rms 0.075
_refine_ls_extinction_method none
_refine_ls_goodness_of_fit_ref 1.069
_refine_ls_hydrogen_treatment constr
_refine_ls_matrix_type full
_refine_ls_number_parameters 382
_refine_ls_number_reflns 16731
_refine_ls_number_restraints 0
_refine_ls_restrained_S_all 1.069
_refine_ls_R_factor_all 0.0486
_refine_ls_R_factor_gt 0.0328
_refine_ls_shift/su_max 0.003
_refine_ls_shift/su_mean 0.000
_refine_ls_structure_factor_coef Fsqd
_refine_ls_weighting_details 'calc w=1/[\s^2^(Fo^2^)+(0.0453P)^2^+0.5523P] where P=(Fo^2^+2Fc^2^)/3'
_refine_ls_weighting_scheme calc
_refine_ls_wR_factor_gt 0.0860
_refine_ls_wR_factor_ref 0.0932
_reflns_number_gt 13461
_reflns_number_total 16731
_reflns_threshold_expression >2sigma(I)
_cod_data_source_file ja305248f_si_002_3.cif
_cod_data_source_block dlms41
_cod_database_code 4118551

loop_
_symmetry_equiv_pos_as_xyz
'x, y, z'
'-x, -y, -z'

loop_
_atom_site_label
_atom_site_type_symbol
_atom_site_fract_x
_atom_site_fract_y
_atom_site_fract_z
_atom_site_U_iso_or_equiv
_atom_site_adp_type
_atom_site_occupancy
_atom_site_symmetry_multiplicity
_atom_site_calc_flag
_atom_site_refinement_flags
Co1 Co 0.578676(14) 0.684109(13) 0.691755(8) 0.01007(3) Uani 1 1 d .
P3 P 0.78265(3) 0.88043(3) 0.686494(16) 0.01245(5) Uani 1 1 d .
P2 P 0.57471(3) 0.51815(3) 0.768297(16) 0.01160(5) Uani 1 1 d .
P1 P 0.36823(3) 0.68427(3) 0.671466(16) 0.01167(5) Uani 1 1 d .
C1 C 0.33566(11) 0.69311(10) 0.77289(6) 0.01306(16) Uani 1 1 d .
C26 C 0.71188(10) 0.96241(10) 0.81433(6) 0.01041(14) Uani 1 1 d .
C14 C 0.71412(10) 0.74689(10) 0.88238(6) 0.01122(15) Uani 1 1 d .
C25 C 0.79274(10) 1.01401(10) 0.75489(6) 0.01166(15) Uani 1 1 d .
C2 C 0.46413(11) 0.75087(10) 0.83661(6) 0.01228(15) Uani 1 1 d .
C13 C 0.70128(10) 0.61725(10) 0.86536(6) 0.01245(15) Uani 1 1 d .
C15 C 0.81127(11) 0.82871(10) 0.95685(6) 0.01388(16) Uani 1 1 d .
H15 H 0.8214 0.9161 0.9711 0.017 Uiso 1 1 calc R
C19 C 0.65756(11) 0.42707(10) 0.72537(7) 0.01487(17) Uani 1 1 d .
H19 H 0.6776 0.3737 0.7680 0.018 Uiso 1 1 calc R
C10 C 0.33820(11) 0.82396(11) 0.62777(6) 0.01418(16) Uani 1 1 d .
H10 H 0.3732 0.8393 0.5761 0.017 Uiso 1 1 calc R
C6 C 0.19997(12) 0.65022(12) 0.78928(7) 0.01795(18) Uani 1 1 d .
H6 H 0.1151 0.6105 0.7452 0.022 Uiso 1 1 calc R
C34 C 0.96876(11) 0.90070(10) 0.71792(7) 0.01555(17) Uani 1 1 d .
H34 H 0.9669 0.8242 0.6846 0.019 Uiso 1 1 calc R
C30 C 0.86818(12) 1.15494(10) 0.74941(6) 0.01529(17) Uani 1 1 d .
H30 H 0.9215 1.1863 0.7085 0.018 Uiso 1 1 calc R
B1 B 0.62145(12) 0.79770(11) 0.81803(6) 0.01099(16) Uani 1 1 d .
C36 C 1.09023(12) 1.03616(12) 0.70159(8) 0.0202(2) Uani 1 1 d .
H36A H 1.0966 1.1137 0.7342 0.030 Uiso 1 1 calc R
H36B H 1.0689 1.0441 0.6429 0.030 Uiso 1 1 calc R
H36C H 1.1828 1.0373 0.7173 0.030 Uiso 1 1 calc R
C22 C 0.42214(11) 0.36997(10) 0.80038(7) 0.01518(17) Uani 1 1 d .
H22 H 0.3443 0.3166 0.7491 0.018 Uiso 1 1 calc R
C7 C 0.20350(12) 0.53088(11) 0.60614(7) 0.01659(17) Uani 1 1 d .
H7 H 0.1168 0.5389 0.6095 0.020 Uiso 1 1 calc R
C27 C 0.71208(11) 1.06062(10) 0.86847(6) 0.01444(16) Uani 1 1 d .
H27 H 0.6598 1.0305 0.9099 0.017 Uiso 1 1 calc R
C18 C 0.78349(12) 0.57337(11) 0.91888(7) 0.01657(18) Uani 1 1 d .
H18 H 0.7733 0.4857 0.9056 0.020 Uiso 1 1 calc R
C29 C 0.86526(12) 1.24866(10) 0.80340(7) 0.01574(17) Uani 1 1 d .
H29 H 0.9160 1.3443 0.7998 0.019 Uiso 1 1 calc R
C35 C 1.01028(12) 0.88709(12) 0.80895(7) 0.01898(19) Uani 1 1 d .
H35A H 1.1034 0.8888 0.8210 0.028 Uiso 1 1 calc R
H35B H 0.9351 0.7999 0.8205 0.028 Uiso 1 1 calc R
H35C H 1.0189 0.9639 0.8436 0.028 Uiso 1 1 calc R
C21 C 0.80123(12) 0.52685(11) 0.70560(7) 0.01802(18) Uani 1 1 d .
H21A H 0.8403 0.4747 0.6828 0.027 Uiso 1 1 calc R
H21B H 0.8706 0.5872 0.7561 0.027 Uiso 1 1 calc R
H21C H 0.7850 0.5826 0.6652 0.027 Uiso 1 1 calc R
C31 C 0.78715(12) 0.94215(11) 0.58409(6) 0.01652(18) Uani 1 1 d .
H31 H 0.8710 1.0381 0.5923 0.020 Uiso 1 1 calc R
C16 C 0.89302(12) 0.78555(11) 1.01038(6) 0.01631(17) Uani 1 1 d .
H16 H 0.9579 0.8435 1.0601 0.020 Uiso 1 1 calc R
C17 C 0.87973(12) 0.65766(12) 0.99116(7) 0.01802(18) Uani 1 1 d .
H17 H 0.9361 0.6284 1.0273 0.022 Uiso 1 1 calc R
C28 C 0.78669(12) 1.20043(11) 0.86304(7) 0.01588(17) Uani 1 1 d .
H28 H 0.7841 1.2639 0.9004 0.019 Uiso 1 1 calc R
C24 C 0.46160(13) 0.26900(12) 0.84259(8) 0.0207(2) Uani 1 1 d .
H24A H 0.5388 0.3179 0.8930 0.031 Uiso 1 1 calc R
H24B H 0.4954 0.2295 0.8051 0.031 Uiso 1 1 calc R
H24C H 0.3758 0.1951 0.8566 0.031 Uiso 1 1 calc R
C3 C 0.44927(12) 0.76496(12) 0.91715(7) 0.01746(18) Uani 1 1 d .
H3 H 0.5333 0.8032 0.9617 0.021 Uiso 1 1 calc R
C12 C 0.42928(12) 0.95950(11) 0.68666(7) 0.01797(18) Uani 1 1 d .
H12A H 0.4170 1.0319 0.6611 0.027 Uiso 1 1 calc R
H12B H 0.5318 0.9849 0.6986 0.027 Uiso 1 1 calc R
H12C H 0.3974 0.9485 0.7381 0.027 Uiso 1 1 calc R
C33 C 0.64821(14) 0.94492(13) 0.54660(7) 0.0219(2) Uani 1 1 d .
H33A H 0.6541 0.9794 0.4935 0.033 Uiso 1 1 calc R
H33B H 0.6368 1.0055 0.5840 0.033 Uiso 1 1 calc R
H33C H 0.5646 0.8516 0.5383 0.033 Uiso 1 1 calc R
C11 C 0.17999(12) 0.79168(13) 0.60496(8) 0.0219(2) Uani 1 1 d .
H11A H 0.1392 0.7680 0.6532 0.033 Uiso 1 1 calc R
H11B H 0.1234 0.7139 0.5602 0.033 Uiso 1 1 calc R
H11C H 0.1762 0.8725 0.5868 0.033 Uiso 1 1 calc R
C9 C 0.18139(13) 0.39531(11) 0.63462(7) 0.0207(2) Uani 1 1 d .
H9A H 0.0921 0.3187 0.5995 0.031 Uiso 1 1 calc R
H9B H 0.1735 0.3959 0.6919 0.031 Uiso 1 1 calc R
H9C H 0.2643 0.3842 0.6307 0.031 Uiso 1 1 calc R
C23 C 0.35549(14) 0.41866(12) 0.85666(8) 0.0216(2) Uani 1 1 d .
H23A H 0.2711 0.3388 0.8679 0.032 Uiso 1 1 calc R
H23B H 0.3248 0.4797 0.8295 0.032 Uiso 1 1 calc R
H23C H 0.4278 0.4687 0.9086 0.032 Uiso 1 1 calc R
C8 C 0.21306(14) 0.53056(13) 0.51585(7) 0.0229(2) Uani 1 1 d .
H8A H 0.2981 0.5238 0.5111 0.034 Uiso 1 1 calc R
H8B H 0.2222 0.6160 0.4973 0.034 Uiso 1 1 calc R
H8C H 0.1250 0.4517 0.4815 0.034 Uiso 1 1 calc R
C32 C 0.80970(14) 0.85170(13) 0.52501(7) 0.0217(2) Uani 1 1 d .
H32A H 0.7326 0.7557 0.5196 0.033 Uiso 1 1 calc R
H32B H 0.9042 0.8588 0.5468 0.033 Uiso 1 1 calc R
H32C H 0.8066 0.8828 0.4708 0.033 Uiso 1 1 calc R
C20 C 0.55185(13) 0.32475(11) 0.64840(7) 0.0203(2) Uani 1 1 d .
H20A H 0.5367 0.3752 0.6040 0.030 Uiso 1 1 calc R
H20B H 0.4588 0.2635 0.6612 0.030 Uiso 1 1 calc R
H20C H 0.5924 0.2701 0.6308 0.030 Uiso 1 1 calc R
C4 C 0.31468(14) 0.72438(14) 0.93355(7) 0.0226(2) Uani 1 1 d .
H4 H 0.3086 0.7370 0.9887 0.027 Uiso 1 1 calc R
C5 C 0.18906(13) 0.66553(14) 0.86977(8) 0.0222(2) Uani 1 1 d .
H5 H 0.0971 0.6362 0.8811 0.027 Uiso 1 1 calc R

loop_
_atom_site_aniso_label
_atom_site_aniso_U_11
_atom_site_aniso_U_22
_atom_site_aniso_U_33
_atom_site_aniso_U_23
_atom_site_aniso_U_13
_atom_site_aniso_U_12
Co1 0.00876(5) 0.00887(5) 0.01103(5) 0.00189(4) 0.00362(4) 0.00276(4)
P3 0.01275(10) 0.00920(10) 0.01354(10) 0.00085(8) 0.00708(8) 0.00267(8)
P2 0.00986(10) 0.00992(10) 0.01378(10) 0.00047(8) 0.00086(8) 0.00482(8)
P1 0.01039(10) 0.01158(10) 0.01254(10) 0.00223(8) 0.00166(8) 0.00551(8)
C1 0.0119(4) 0.0133(4) 0.0152(4) 0.0049(3) 0.0051(3) 0.0065(3)
C26 0.0100(3) 0.0111(4) 0.0105(3) 0.0014(3) 0.0023(3) 0.0057(3)
C14 0.0105(4) 0.0110(4) 0.0117(3) 0.0024(3) 0.0040(3) 0.0045(3)
C25 0.0117(4) 0.0099(4) 0.0130(4) 0.0015(3) 0.0042(3) 0.0046(3)
C2 0.0124(4) 0.0126(4) 0.0130(4) 0.0042(3) 0.0051(3) 0.0063(3)
C13 0.0109(4) 0.0116(4) 0.0137(4) 0.0015(3) 0.0015(3) 0.0053(3)
C15 0.0146(4) 0.0129(4) 0.0125(4) 0.0013(3) 0.0027(3) 0.0059(3)
C19 0.0139(4) 0.0122(4) 0.0187(4) 0.0004(3) 0.0021(3) 0.0075(3)
C10 0.0116(4) 0.0152(4) 0.0169(4) 0.0050(3) 0.0028(3) 0.0077(3)
C6 0.0127(4) 0.0211(5) 0.0218(5) 0.0076(4) 0.0063(4) 0.0087(4)
C34 0.0136(4) 0.0111(4) 0.0210(4) 0.0010(3) 0.0087(3) 0.0038(3)
C30 0.0169(4) 0.0109(4) 0.0164(4) 0.0028(3) 0.0063(3) 0.0049(3)
B1 0.0114(4) 0.0109(4) 0.0107(4) 0.0021(3) 0.0037(3) 0.0052(3)
C36 0.0150(4) 0.0165(4) 0.0258(5) 0.0040(4) 0.0099(4) 0.0035(4)
C22 0.0128(4) 0.0119(4) 0.0184(4) 0.0038(3) 0.0019(3) 0.0049(3)
C7 0.0131(4) 0.0151(4) 0.0169(4) 0.0021(3) -0.0004(3) 0.0051(3)
C27 0.0157(4) 0.0140(4) 0.0148(4) 0.0008(3) 0.0058(3) 0.0076(3)
C18 0.0156(4) 0.0143(4) 0.0182(4) 0.0015(3) -0.0009(3) 0.0081(4)
C29 0.0177(4) 0.0099(4) 0.0187(4) 0.0021(3) 0.0037(3) 0.0065(3)
C35 0.0161(4) 0.0177(5) 0.0244(5) 0.0046(4) 0.0082(4) 0.0082(4)
C21 0.0151(4) 0.0168(4) 0.0225(5) 0.0004(4) 0.0045(4) 0.0084(4)
C31 0.0166(4) 0.0148(4) 0.0150(4) 0.0028(3) 0.0081(3) 0.0039(3)
C16 0.0158(4) 0.0165(4) 0.0131(4) 0.0010(3) 0.0005(3) 0.0065(4)
C17 0.0170(4) 0.0180(4) 0.0168(4) 0.0021(4) -0.0013(4) 0.0092(4)
C28 0.0181(4) 0.0137(4) 0.0178(4) -0.0003(3) 0.0041(3) 0.0096(4)
C24 0.0199(5) 0.0152(4) 0.0252(5) 0.0072(4) 0.0032(4) 0.0081(4)
C3 0.0171(4) 0.0233(5) 0.0139(4) 0.0053(4) 0.0074(3) 0.0101(4)
C12 0.0193(5) 0.0147(4) 0.0208(5) 0.0038(4) 0.0027(4) 0.0099(4)
C33 0.0220(5) 0.0265(5) 0.0174(5) 0.0064(4) 0.0078(4) 0.0110(4)
C11 0.0139(4) 0.0219(5) 0.0323(6) 0.0096(4) 0.0046(4) 0.0108(4)
C9 0.0189(5) 0.0139(4) 0.0227(5) 0.0020(4) 0.0002(4) 0.0051(4)
C23 0.0231(5) 0.0196(5) 0.0262(5) 0.0093(4) 0.0128(4) 0.0109(4)
C8 0.0217(5) 0.0216(5) 0.0155(4) 0.0001(4) -0.0018(4) 0.0057(4)
C32 0.0234(5) 0.0229(5) 0.0168(4) 0.0003(4) 0.0108(4) 0.0079(4)
C20 0.0200(5) 0.0136(4) 0.0239(5) -0.0038(4) 0.0025(4) 0.0072(4)
C4 0.0220(5) 0.0342(6) 0.0189(5) 0.0096(4) 0.0124(4) 0.0165(5)
C5 0.0174(5) 0.0306(6) 0.0253(5) 0.0123(5) 0.0129(4) 0.0140(4)

loop_
_atom_type_symbol
_atom_type_description
_atom_type_scat_dispersion_real
_atom_type_scat_dispersion_imag
_atom_type_scat_source
C C 0.0033 0.0016 'International Tables Vol C Tables 4.2.6.8 and 6.1.1.4'
H H 0.0000 0.0000 'International Tables Vol C Tables 4.2.6.8 and 6.1.1.4'
B B 0.0013 0.0007 'International Tables Vol C Tables 4.2.6.8 and 6.1.1.4'
P P 0.1023 0.0942 'International Tables Vol C Tables 4.2.6.8 and 6.1.1.4'
Co Co 0.3494 0.9721 'International Tables Vol C Tables 4.2.6.8 and 6.1.1.4'

loop_
_geom_angle_atom_site_label_1
_geom_angle_atom_site_label_2
_geom_angle_atom_site_label_3
_geom_angle
P1 Co1 P3 119.003(12)
P1 Co1 P2 110.975(11)
P3 Co1 P2 124.493(12)
P1 Co1 B1 82.70(3)
P3 Co1 B1 81.82(3)
P2 Co1 B1 82.04(3)
C25 P3 C31 105.82(5)
C25 P3 C34 103.93(5)
C31 P3 C34 100.40(5)
C25 P3 Co1 106.28(3)
C31 P3 Co1 116.05(4)
C34 P3 Co1 122.76(3)
C13 P2 C19 105.50(5)
C13 P2 C22 103.68(5)
C19 P2 C22 100.29(5)
C13 P2 Co1 102.78(3)
C19 P2 Co1 110.57(4)
C22 P2 Co1 131.61(3)
C1 P1 C7 107.01(5)
C1 P1 C10 101.72(5)
C7 P1 C10 99.05(5)
C1 P1 Co1 105.73(3)
C7 P1 Co1 117.15(4)
C10 P1 Co1 124.31(3)
C6 C1 C2 121.70(9)
C6 C1 P1 125.46(8)
C2 C1 P1 112.84(7)
C27 C26 C25 116.21(9)
C27 C26 B1 122.58(8)
C25 C26 B1 121.20(8)
C15 C14 C13 116.49(9)
C15 C14 B1 122.62(8)
C13 C14 B1 120.88(8)
C30 C25 C26 122.03(9)
C30 C25 P3 124.78(7)
C26 C25 P3 113.16(7)
C3 C2 C1 116.62(9)
C3 C2 B1 121.53(9)
C1 C2 B1 121.85(8)
C18 C13 C14 121.70(9)
C18 C13 P2 124.35(8)
C14 C13 P2 113.93(7)
C16 C15 C14 122.06(9)
C21 C19 C20 110.10(9)
C21 C19 P2 112.25(7)
C20 C19 P2 110.72(7)
C12 C10 C11 108.57(9)
C12 C10 P1 110.93(7)
C11 C10 P1 115.53(7)
C5 C6 C1 120.21(10)
C36 C34 C35 108.09(9)
C36 C34 P3 114.35(8)
C35 C34 P3 112.46(7)
C29 C30 C25 120.21(9)
C2 B1 C14 111.55(8)
C2 B1 C26 111.91(8)
C14 B1 C26 112.48(8)
C2 B1 Co1 107.00(6)
C14 B1 Co1 105.49(6)
C26 B1 Co1 107.98(6)
C23 C22 C24 108.20(9)
C23 C22 P2 112.01(7)
C24 C22 P2 115.14(8)
C9 C7 C8 110.14(10)
C9 C7 P1 112.85(8)
C8 C7 P1 109.69(8)
C28 C27 C26 121.83(9)
C17 C18 C13 120.18(10)
C30 C29 C28 118.93(9)
C33 C31 C32 110.22(10)
C33 C31 P3 111.06(7)
C32 C31 P3 110.74(8)
C17 C16 C15 120.09(10)
C18 C17 C16 119.45(10)
C27 C28 C29 120.78(9)
C4 C3 C2 121.83(11)
C5 C4 C3 120.51(10)
C6 C5 C4 119.12(10)

loop_
_geom_bond_atom_site_label_1
_geom_bond_atom_site_label_2
_geom_bond_distance
Co1 P1 2.2412(3)
Co1 P3 2.2650(3)
Co1 P2 2.2750(3)
Co1 B1 2.2800(10)
P3 C25 1.8082(10)
P3 C31 1.8658(11)
P3 C34 1.8785(11)
P2 C13 1.8138(10)
P2 C19 1.8655(10)
P2 C22 1.8802(11)
P1 C1 1.8122(10)
P1 C7 1.8681(11)
P1 C10 1.8848(10)
C1 C6 1.4000(14)
C1 C2 1.4111(14)
C26 C27 1.4071(13)
C26 C25 1.4090(13)
C26 B1 1.6299(14)
C14 C15 1.4076(14)
C14 C13 1.4076(14)
C14 B1 1.6264(15)
C25 C30 1.4011(14)
C2 C3 1.4033(14)
C2 B1 1.6258(14)
C13 C18 1.4019(14)
C15 C16 1.3932(15)
C19 C21 1.5273(15)
C19 C20 1.5316(15)
C10 C12 1.5281(15)
C10 C11 1.5336(15)
C6 C5 1.3895(16)
C34 C36 1.5330(15)
C34 C35 1.5327(16)
C30 C29 1.3847(14)
C22 C23 1.5297(16)
C22 C24 1.5339(15)
C7 C9 1.5255(16)
C7 C8 1.5354(16)
C27 C28 1.3898(15)
C18 C17 1.3869(15)
C29 C28 1.3934(15)
C31 C33 1.5273(17)
C31 C32 1.5341(15)
C16 C17 1.3925(16)
C3 C4 1.3935(15)
C4 C5 1.3925(18)
